data_9005311
loop_
_publ_author_name
'Libowitzky, E.'
'Kohler, T.'
'Armbruster, T.'
'Rossman, G. R.'

_publ_section_title
;
 Proton disorder in dehydrated hemimorphite - IR spectroscopy
 and X-ray structure refinement at low and ambient temperatures
 T = 110 K
;
_journal_name_full 'European Journal of Mineralogy'
_journal_page_first 803
_journal_page_last 810
_journal_volume 9
_journal_year 1997
_chemical_formula_sum 'H2 O9 Si2 Zn4'
_chemical_name_mineral Hemimorphite
_space_group_IT_number 44
_symmetry_space_group_name_Hall 'I 2 -2'
_symmetry_space_group_name_H-M 'I m m 2'
_cell_angle_alpha 90
_cell_angle_beta 90
_cell_angle_gamma 90
_cell_length_a 8.181
_cell_length_b 10.841
_cell_length_c 5.081
_cell_formula_units_Z 2
_cell_volume 450.635
_database_code_amcsd 0006696
_diffrn_ambient_temperature 110
_exptl_crystal_density_diffrn 3.418
_cod_original_formula_sum 'Zn4 Si2 O9 H2'
_cod_database_code 9005311

loop_
_space_group_symop_operation_xyz
x,y,z
1/2+x,1/2+y,1/2+z
x,-y,z
1/2+x,1/2-y,1/2+z
-x,y,z
1/2-x,1/2+y,1/2+z
-x,-y,z
1/2-x,1/2-y,1/2+z

loop_
_atom_site_aniso_label
_atom_site_aniso_U_11
_atom_site_aniso_U_22
_atom_site_aniso_U_33
_atom_site_aniso_U_12
_atom_site_aniso_U_13
_atom_site_aniso_U_23
Zn 0.00602 0.00367 0.00458 -0.00075 -0.00007 0.00008
Si 0.00520 0.00260 0.00370 0.00000 0.00000 -0.00030
O1 0.00860 0.00650 0.00520 -0.00360 -0.00080 0.00080
O2 0.00670 0.00660 0.00490 0.00000 0.00000 0.00040
O3 0.00750 0.00440 0.02670 0.00000 -0.00070 0.00000
O4 0.01020 0.00260 0.00710 0.00000 0.00000 0.00000

loop_
_atom_site_label
_atom_site_fract_x
_atom_site_fract_y
_atom_site_fract_z
_atom_site_occupancy
_atom_site_U_iso_or_equiv
Zn 0.78969 0.84232 0.00000 1.00000 0.00475
Si 0.00000 0.85672 0.49080 1.00000 0.00384
O1 0.83620 0.79640 0.36490 1.00000 0.00600
O2 0.00000 0.84160 0.80840 1.00000 0.00600
O3 0.68260 0.00000 0.94530 1.00000 0.01290
O4 0.00000 0.00000 0.39670 1.00000 0.00660
H3 0.69000 0.00000 0.75900 0.50000 0.05000
H3* 0.56900 0.00000 0.98000 0.50000 0.05000

loop_
_cod_related_entry_id
_cod_related_entry_database
_cod_related_entry_code
1 AMCSD 0006696
